data_4337560
loop_
_publ_author_name
'Werrett, Melissa V.'
'Muzzioli, Sara'
'Wright, Phillip J.'
'Palazzi, Antonio'
'Raiteri, Paolo'
'Zacchini, Stefano'
'Massi, Massimiliano'
'Stagni, Stefano'

_publ_section_title
;
 Proton-induced reversible modulation of the luminescent output of
 rhenium(I), iridium(III), and ruthenium(II) tetrazolate complexes.
;
_journal_issue 1
_journal_name_full 'Inorganic chemistry'
_journal_page_first 229
_journal_page_last 243
_journal_paper_doi 10.1021/ic402187e
_journal_volume 53
_journal_year 2014
_chemical_formula_sum 'C24 H13 F3 N7 O6 Re S'
_chemical_formula_weight 770.67
_chemical_name_systematic
; 
 ? 
;
_space_group_IT_number 14
_symmetry_cell_setting monoclinic
_symmetry_space_group_name_Hall '-P 2ybc'
_symmetry_space_group_name_H-M 'P 1 21/c 1'
_atom_sites_solution_hydrogens geom
_atom_sites_solution_primary direct
_atom_sites_solution_secondary difmap
_audit_creation_method SHELXL-97
_cell_angle_alpha 90.00
_cell_angle_beta 100.176(3)
_cell_angle_gamma 90.00
_cell_formula_units_Z 4
_cell_length_a 15.854(5)
_cell_length_b 11.860(3)
_cell_length_c 14.429(4)
_cell_measurement_reflns_used 9914
_cell_measurement_temperature 294(2)
_cell_measurement_theta_max 26.9705
_cell_measurement_theta_min 2.237
_cell_volume 2670.4(13)
_computing_cell_refinement 'APEX2 (Bruker AXS, 2006)'
_computing_data_collection 'APEX2 (Bruker AXS, 2006)'
_computing_data_reduction 'SAINT (Bruker AXS, 2004)'
_computing_molecular_graphics 'ORTEPII (Johnson, 1996)'
_computing_publication_material 'XCIF (Bruker AXS, 2001)'
_computing_structure_refinement 'SHELXL-97 (Sheldrick, 1997)'
_computing_structure_solution 'SHELXS-97 (Sheldrick, 1990)'
_diffrn_ambient_temperature 294(2)
_diffrn_measured_fraction_theta_full 1.000
_diffrn_measured_fraction_theta_max 1.000
_diffrn_measurement_device_type 'CCD area detector'
_diffrn_measurement_method 'phi and omega scans'
_diffrn_radiation_monochromator graphite
_diffrn_radiation_source 'fine-focus sealed tube'
_diffrn_radiation_type MoK\a
_diffrn_radiation_wavelength 0.71073
_diffrn_reflns_av_R_equivalents 0.0235
_diffrn_reflns_av_sigmaI/netI 0.0170
_diffrn_reflns_limit_h_max 19
_diffrn_reflns_limit_h_min -19
_diffrn_reflns_limit_k_max 14
_diffrn_reflns_limit_k_min -14
_diffrn_reflns_limit_l_max 17
_diffrn_reflns_limit_l_min -17
_diffrn_reflns_number 27155
_diffrn_reflns_theta_full 26.00
_diffrn_reflns_theta_max 26.00
_diffrn_reflns_theta_min 2.16
_exptl_absorpt_coefficient_mu 4.704
_exptl_absorpt_correction_T_max 0.6506
_exptl_absorpt_correction_T_min 0.5199
_exptl_absorpt_correction_type empirical
_exptl_absorpt_process_details
; 
 Data were corrected for Lorentz polarization and absorption
 effects (empirical absorption correction SADABS).
 R(int) =  0.0736 (selected reflections only, before parameter refinement)
 R(int) =  0.0371 (selected reflections only, after parameter refinement)
;
_exptl_crystal_colour pale-yellow
_exptl_crystal_density_diffrn 1.917
_exptl_crystal_density_method 'not measured'
_exptl_crystal_description plate
_exptl_crystal_F_000 1488
_exptl_crystal_size_max 0.16
_exptl_crystal_size_mid 0.15
_exptl_crystal_size_min 0.10
_refine_diff_density_max 0.775
_refine_diff_density_min -0.502
_refine_diff_density_rms 0.071
_refine_ls_extinction_method none
_refine_ls_goodness_of_fit_ref 1.019
_refine_ls_hydrogen_treatment mixed
_refine_ls_matrix_type full
_refine_ls_number_parameters 382
_refine_ls_number_reflns 5245
_refine_ls_number_restraints 79
_refine_ls_restrained_S_all 1.136
_refine_ls_R_factor_all 0.0289
_refine_ls_R_factor_gt 0.0226
_refine_ls_shift/su_max 0.001
_refine_ls_shift/su_mean 0.000
_refine_ls_structure_factor_coef Fsqd
_refine_ls_weighting_details 'calc w=1/[\s^2^(Fo^2^)+(0.0366P)^2^+1.1072P] where P=(Fo^2^+2Fc^2^)/3'
_refine_ls_weighting_scheme calc
_refine_ls_wR_factor_gt 0.0577
_refine_ls_wR_factor_ref 0.0609
_reflns_number_gt 4506
_reflns_number_total 5245
_reflns_threshold_expression >2sigma(I)
_cod_data_source_file ic402187e_si_002.cif
_cod_data_source_block p21c_RX5
_cod_depositor_comments
;
The following automatic conversions were performed:

'_symmetry_cell_setting' value 'Monoclinic' changed to 'monoclinic'
according to
/usr/data/users/saulius/automatic-downloads/current/ACS/lib/dictionaries/cif_core.dic
dictionary named 'cif_core.dic' version 2.4.2 from 2011-04-26.

Automatic conversion script
Id: cif_fix_values 2281 2013-09-26 08:29:07Z andrius 
;
_cod_original_cell_volume 2670.5(13)
_cod_original_sg_symbol_H-M P2(1)/c
_cod_database_code 4337560

loop_
_symmetry_equiv_pos_as_xyz
'x, y, z'
'-x, y+1/2, -z+1/2'
'-x, -y, -z'
'x, -y-1/2, z-1/2'

loop_
_atom_site_label
_atom_site_type_symbol
_atom_site_fract_x
_atom_site_fract_y
_atom_site_fract_z
_atom_site_U_iso_or_equiv
_atom_site_adp_type
_atom_site_occupancy
_atom_site_symmetry_multiplicity
_atom_site_calc_flag
_atom_site_refinement_flags
C1 C 0.3620(3) 0.4983(4) -0.0585(4) 0.0648(11) Uani 1 1 d .
C2 C 0.2475(3) 0.6569(3) -0.0392(3) 0.0567(9) Uani 1 1 d .
C3 C 0.3732(3) 0.6125(4) 0.1038(3) 0.0632(11) Uani 1 1 d .
C4 C 0.4017(2) 0.2137(3) 0.1270(2) 0.0471(8) Uani 1 1 d .
C5 C 0.4680(2) 0.1275(3) 0.1304(3) 0.0490(8) Uani 1 1 d .
C6 C 0.5406(3) 0.1512(4) 0.0931(3) 0.0669(11) Uani 1 1 d .
H6 H 0.5481 0.2227 0.0694 0.080 Uiso 1 1 calc R
C7 C 0.6018(3) 0.0692(4) 0.0909(4) 0.0704(12) Uani 1 1 d .
H7 H 0.6504 0.0851 0.0654 0.085 Uiso 1 1 calc R
C8 C 0.5905(3) -0.0365(3) 0.1267(3) 0.0615(11) Uani 1 1 d .
C9 C 0.5189(3) -0.0596(4) 0.1657(3) 0.0666(11) Uani 1 1 d .
H9 H 0.5120 -0.1307 0.1906 0.080 Uiso 1 1 calc R
C10 C 0.4580(3) 0.0221(3) 0.1677(3) 0.0602(10) Uani 1 1 d .
H10 H 0.4099 0.0065 0.1942 0.072 Uiso 1 1 calc R
C11 C 0.6522(3) -0.1253(5) 0.1210(4) 0.0833(14) Uani 1 1 d .
C12 C 0.2026(3) 0.5795(3) 0.2091(3) 0.0588(10) Uani 1 1 d .
H12 H 0.2496 0.6267 0.2268 0.071 Uiso 1 1 calc R
C13 C 0.1443(3) 0.5675(4) 0.2696(3) 0.0709(12) Uani 1 1 d .
H13 H 0.1528 0.6061 0.3266 0.085 Uiso 1 1 calc R
C14 C 0.0745(3) 0.4993(4) 0.2459(3) 0.0625(11) Uani 1 1 d .
H14 H 0.0356 0.4906 0.2867 0.075 Uiso 1 1 calc R
C15 C 0.0620(2) 0.4428(3) 0.1596(3) 0.0492(8) Uani 1 1 d .
C16 C -0.0107(2) 0.3727(3) 0.1262(3) 0.0555(9) Uani 1 1 d .
H16 H -0.0520 0.3617 0.1637 0.067 Uiso 1 1 calc R
C17 C -0.0198(2) 0.3227(3) 0.0415(3) 0.0562(9) Uani 1 1 d .
H17 H -0.0675 0.2776 0.0216 0.067 Uiso 1 1 calc R
C18 C 0.0421(2) 0.3371(3) -0.0193(3) 0.0469(8) Uani 1 1 d .
C19 C 0.1141(2) 0.4045(3) 0.0125(2) 0.0423(7) Uani 1 1 d .
C20 C 0.1239(2) 0.4585(3) 0.1021(3) 0.0429(8) Uani 1 1 d .
C21 C 0.0351(3) 0.2883(3) -0.1094(3) 0.0585(10) Uani 1 1 d .
H21 H -0.0112 0.2425 -0.1331 0.070 Uiso 1 1 calc R
C22 C 0.0968(3) 0.3091(4) -0.1609(3) 0.0625(11) Uani 1 1 d .
H22 H 0.0925 0.2779 -0.2207 0.075 Uiso 1 1 calc R
C23 C 0.1668(3) 0.3769(3) -0.1250(3) 0.0544(9) Uani 1 1 d .
H23 H 0.2082 0.3902 -0.1620 0.065 Uiso 1 1 calc R
N1 N 0.40511(19) 0.3168(3) 0.0927(2) 0.0532(8) Uani 1 1 d .
N2 N 0.32778(19) 0.3632(3) 0.0979(2) 0.0515(7) Uani 1 1 d .
N3 N 0.2789(2) 0.2946(3) 0.1339(2) 0.0597(8) Uani 1 1 d .
N4 N 0.3254(2) 0.2009(3) 0.1526(2) 0.0556(8) Uani 1 1 d D
H4 H 0.305(3) 0.140(2) 0.171(3) 0.067 Uiso 1 1 d D
N5 N 0.1941(2) 0.5260(2) 0.1266(2) 0.0474(7) Uani 1 1 d .
N6 N 0.17670(18) 0.4231(2) -0.0401(2) 0.0438(6) Uani 1 1 d .
N7 N 0.6983(4) -0.1950(5) 0.1166(5) 0.1245(19) Uani 1 1 d U
O1 O 0.4080(3) 0.4843(4) -0.1103(3) 0.0983(13) Uani 1 1 d .
O2 O 0.2282(2) 0.7361(3) -0.0827(2) 0.0802(9) Uani 1 1 d .
O3 O 0.4243(2) 0.6680(3) 0.1478(3) 0.0929(11) Uani 1 1 d .
Re1 Re 0.285109(9) 0.523337(12) 0.029432(10) 0.04684(7) Uani 1 1 d .
S1 S 0.19421(8) 0.92972(10) 0.15616(8) 0.0674(3) Uani 1 1 d U
O4 O 0.2336(4) 0.8380(5) 0.1218(4) 0.173(2) Uani 1 1 d U
O5 O 0.2513(2) 1.0115(3) 0.2080(2) 0.0693(8) Uani 1 1 d U
O6 O 0.1250(3) 0.9006(5) 0.2003(3) 0.1432(19) Uani 1 1 d U
C24 C 0.1447(5) 1.0046(5) 0.0551(5) 0.0976(19) Uani 1 1 d U
F1 F 0.2037(4) 1.0365(5) 0.0052(3) 0.185(2) Uani 1 1 d U
F2 F 0.0905(3) 0.9458(4) -0.0044(3) 0.1295(14) Uani 1 1 d U
F3 F 0.1091(4) 1.0936(4) 0.0757(4) 0.194(2) Uani 1 1 d U

loop_
_atom_site_aniso_label
_atom_site_aniso_U_11
_atom_site_aniso_U_22
_atom_site_aniso_U_33
_atom_site_aniso_U_23
_atom_site_aniso_U_13
_atom_site_aniso_U_12
C1 0.056(3) 0.064(3) 0.076(3) 0.015(2) 0.017(2) 0.003(2)
C2 0.051(2) 0.047(2) 0.072(3) 0.009(2) 0.0118(19) 0.0014(18)
C3 0.052(2) 0.051(2) 0.084(3) 0.011(2) 0.004(2) -0.0021(19)
C4 0.0452(19) 0.044(2) 0.050(2) 0.0006(16) 0.0042(15) 0.0010(15)
C5 0.048(2) 0.045(2) 0.052(2) 0.0022(16) 0.0037(16) 0.0027(16)
C6 0.054(2) 0.051(2) 0.097(3) 0.016(2) 0.018(2) -0.0004(19)
C7 0.053(2) 0.061(3) 0.101(3) 0.012(3) 0.022(2) 0.006(2)
C8 0.050(2) 0.055(3) 0.078(3) 0.000(2) 0.005(2) 0.0127(18)
C9 0.066(3) 0.048(2) 0.085(3) 0.017(2) 0.012(2) 0.007(2)
C10 0.058(2) 0.052(2) 0.072(3) 0.0140(19) 0.016(2) 0.0039(19)
C11 0.073(3) 0.069(3) 0.109(4) 0.008(3) 0.019(3) 0.024(3)
C12 0.066(2) 0.044(2) 0.065(2) -0.0075(18) 0.007(2) -0.0050(19)
C13 0.095(3) 0.063(3) 0.056(2) -0.015(2) 0.016(2) 0.001(3)
C14 0.071(3) 0.059(3) 0.062(3) 0.0006(19) 0.025(2) 0.007(2)
C15 0.055(2) 0.0410(18) 0.054(2) 0.0053(16) 0.0153(17) 0.0076(16)
C16 0.048(2) 0.050(2) 0.071(3) 0.0108(19) 0.0189(18) 0.0029(17)
C17 0.045(2) 0.046(2) 0.077(3) 0.0064(19) 0.0117(19) -0.0020(17)
C18 0.0458(19) 0.0348(18) 0.059(2) 0.0036(15) 0.0058(16) 0.0038(15)
C19 0.0439(18) 0.0323(17) 0.0503(19) 0.0051(14) 0.0078(15) 0.0058(14)
C20 0.0449(19) 0.0334(18) 0.0499(19) 0.0022(14) 0.0069(15) 0.0038(14)
C21 0.059(2) 0.047(2) 0.065(2) -0.0042(18) -0.0013(19) -0.0022(18)
C22 0.074(3) 0.055(2) 0.057(2) -0.0108(19) 0.008(2) 0.001(2)
C23 0.063(2) 0.048(2) 0.055(2) 0.0002(17) 0.0172(18) 0.0058(18)
N1 0.0460(17) 0.0447(18) 0.069(2) 0.0063(15) 0.0091(15) 0.0031(14)
N2 0.0478(17) 0.0420(17) 0.0649(19) 0.0040(14) 0.0104(15) 0.0008(14)
N3 0.0570(19) 0.0489(19) 0.078(2) 0.0138(16) 0.0240(17) 0.0080(16)
N4 0.0538(19) 0.0412(18) 0.075(2) 0.0109(16) 0.0208(16) 0.0065(15)
N5 0.0498(18) 0.0375(16) 0.0548(18) -0.0017(13) 0.0089(14) 0.0016(13)
N6 0.0438(15) 0.0362(16) 0.0521(17) 0.0017(13) 0.0106(12) 0.0054(13)
N7 0.106(4) 0.089(3) 0.184(5) 0.014(3) 0.040(4) 0.042(3)
O1 0.074(2) 0.137(4) 0.094(3) 0.017(2) 0.043(2) 0.016(2)
O2 0.083(2) 0.061(2) 0.095(2) 0.0293(18) 0.0125(18) 0.0085(17)
O3 0.075(2) 0.075(2) 0.117(3) 0.001(2) -0.014(2) -0.0221(19)
Re1 0.04303(10) 0.03759(10) 0.06031(11) 0.00652(6) 0.01022(7) 0.00021(6)
S1 0.0835(8) 0.0488(6) 0.0723(7) -0.0011(5) 0.0202(6) -0.0064(6)
O4 0.219(5) 0.114(4) 0.171(4) -0.054(3) -0.006(4) 0.077(4)
O5 0.071(2) 0.0700(19) 0.0680(18) 0.0079(14) 0.0154(16) -0.0154(15)
O6 0.133(3) 0.195(5) 0.107(3) 0.015(3) 0.037(3) -0.094(3)
C24 0.124(5) 0.069(3) 0.091(4) 0.000(3) -0.004(4) -0.017(3)
F1 0.224(5) 0.229(5) 0.097(3) 0.049(3) 0.016(3) -0.106(4)
F2 0.142(3) 0.127(3) 0.102(2) -0.007(2) -0.024(2) -0.031(3)
F3 0.224(5) 0.101(3) 0.209(5) -0.021(3) -0.093(4) 0.064(3)

loop_
_atom_type_symbol
_atom_type_description
_atom_type_scat_dispersion_real
_atom_type_scat_dispersion_imag
_atom_type_scat_source
C C 0.0033 0.0016 'International Tables Vol C Tables 4.2.6.8 and 6.1.1.4'
H H 0.0000 0.0000 'International Tables Vol C Tables 4.2.6.8 and 6.1.1.4'
N N 0.0061 0.0033 'International Tables Vol C Tables 4.2.6.8 and 6.1.1.4'
O O 0.0106 0.0060 'International Tables Vol C Tables 4.2.6.8 and 6.1.1.4'
F F 0.0171 0.0103 'International Tables Vol C Tables 4.2.6.8 and 6.1.1.4'
S S 0.1246 0.1234 'International Tables Vol C Tables 4.2.6.8 and 6.1.1.4'
Re Re -1.0185 7.2310 'International Tables Vol C Tables 4.2.6.8 and 6.1.1.4'

loop_
_geom_angle_atom_site_label_1
_geom_angle_atom_site_label_2
_geom_angle_atom_site_label_3
_geom_angle
O1 C1 Re1 179.4(5)
O2 C2 Re1 176.6(4)
O3 C3 Re1 178.2(4)
N1 C4 N4 108.0(3)
N1 C4 C5 125.6(3)
N4 C4 C5 126.3(3)
C10 C5 C6 119.8(4)
C10 C5 C4 121.0(3)
C6 C5 C4 119.2(3)
C7 C6 C5 120.2(4)
C7 C6 H6 119.9
C5 C6 H6 119.9
C6 C7 C8 119.6(4)
C6 C7 H7 120.2
C8 C7 H7 120.2
C7 C8 C9 120.2(4)
C7 C8 C11 120.4(4)
C9 C8 C11 119.3(4)
C10 C9 C8 120.1(4)
C10 C9 H9 120.0
C8 C9 H9 120.0
C9 C10 C5 120.1(4)
C9 C10 H10 120.0
C5 C10 H10 120.0
N7 C11 C8 178.7(6)
N5 C12 C13 122.6(4)
N5 C12 H12 118.7
C13 C12 H12 118.7
C14 C13 C12 120.4(4)
C14 C13 H13 119.8
C12 C13 H13 119.8
C13 C14 C15 119.2(4)
C13 C14 H14 120.4
C15 C14 H14 120.4
C14 C15 C20 117.3(4)
C14 C15 C16 123.8(4)
C20 C15 C16 118.9(3)
C17 C16 C15 120.8(3)
C17 C16 H16 119.6
C15 C16 H16 119.6
C16 C17 C18 121.9(4)
C16 C17 H17 119.1
C18 C17 H17 119.1
C19 C18 C21 117.5(3)
C19 C18 C17 118.2(3)
C21 C18 C17 124.3(4)
N6 C19 C18 122.6(3)
N6 C19 C20 117.1(3)
C18 C19 C20 120.3(3)
N5 C20 C15 123.2(3)
N5 C20 C19 116.8(3)
C15 C20 C19 120.0(3)
C22 C21 C18 119.1(4)
C22 C21 H21 120.4
C18 C21 H21 120.4
C21 C22 C23 120.5(4)
C21 C22 H22 119.8
C23 C22 H22 119.8
N6 C23 C22 122.5(4)
N6 C23 H23 118.7
C22 C23 H23 118.7
C4 N1 N2 104.8(3)
N3 N2 N1 112.3(3)
N3 N2 Re1 124.5(2)
N1 N2 Re1 122.4(2)
N2 N3 N4 104.8(3)
C4 N4 N3 110.1(3)
C4 N4 H4 127(3)
N3 N4 H4 123(3)
C12 N5 C20 117.3(3)
C12 N5 Re1 127.3(3)
C20 N5 Re1 115.2(2)
C23 N6 C19 117.8(3)
C23 N6 Re1 127.2(3)
C19 N6 Re1 115.0(2)
C2 Re1 C3 87.87(17)
C2 Re1 C1 87.86(18)
C3 Re1 C1 88.3(2)
C2 Re1 N6 93.72(14)
C3 Re1 N6 172.86(15)
C1 Re1 N6 98.71(16)
C2 Re1 N5 98.04(15)
C3 Re1 N5 97.55(16)
C1 Re1 N5 171.81(16)
N6 Re1 N5 75.34(11)
C2 Re1 N2 175.60(15)
C3 Re1 N2 95.10(15)
C1 Re1 N2 88.99(15)
N6 Re1 N2 83.72(11)
N5 Re1 N2 84.80(11)
O4 S1 O6 113.9(4)
O4 S1 O5 115.6(3)
O6 S1 O5 113.5(3)
O4 S1 C24 105.1(3)
O6 S1 C24 103.2(4)
O5 S1 C24 103.7(2)
F3 C24 F2 109.5(6)
F3 C24 F1 106.0(6)
F2 C24 F1 103.9(6)
F3 C24 S1 112.3(5)
F2 C24 S1 114.8(4)
F1 C24 S1 109.6(5)

loop_
_geom_bond_atom_site_label_1
_geom_bond_atom_site_label_2
_geom_bond_distance
C1 O1 1.146(6)
C1 Re1 1.931(5)
C2 O2 1.142(5)
C2 Re1 1.907(4)
C3 O3 1.146(5)
C3 Re1 1.921(4)
C4 N1 1.324(5)
C4 N4 1.334(5)
C4 C5 1.461(5)
C5 C10 1.381(5)
C5 C6 1.383(5)
C6 C7 1.378(6)
C6 H6 0.9300
C7 C8 1.380(6)
C7 H7 0.9300
C8 C9 1.381(6)
C8 C11 1.449(6)
C9 C10 1.373(6)
C9 H9 0.9300
C10 H10 0.9300
C11 N7 1.113(6)
C12 N5 1.334(5)
C12 C13 1.386(6)
C12 H12 0.9300
C13 C14 1.365(7)
C13 H13 0.9300
C14 C15 1.398(6)
C14 H14 0.9300
C15 C20 1.404(5)
C15 C16 1.433(5)
C16 C17 1.343(6)
C16 H16 0.9300
C17 C18 1.438(5)
C17 H17 0.9300
C18 C19 1.403(5)
C18 C21 1.410(5)
C19 N6 1.369(4)
C19 C20 1.427(5)
C20 N5 1.366(5)
C21 C22 1.350(6)
C21 H21 0.9300
C22 C23 1.395(6)
C22 H22 0.9300
C23 N6 1.326(5)
C23 H23 0.9300
N1 N2 1.358(4)
N2 N3 1.294(4)
N2 Re1 2.193(3)
N3 N4 1.335(4)
N4 H4 0.85(2)
N5 Re1 2.183(3)
N6 Re1 2.183(3)
S1 O4 1.390(5)
S1 O6 1.406(4)
S1 O5 1.442(3)
S1 C24 1.768(6)
C24 F3 1.257(8)
C24 F2 1.304(7)
C24 F1 1.333(9)

loop_
_geom_hbond_atom_site_label_D
_geom_hbond_atom_site_label_H
_geom_hbond_atom_site_label_A
_geom_hbond_distance_DH
_geom_hbond_distance_HA
_geom_hbond_distance_DA
_geom_hbond_angle_DHA
_geom_hbond_site_symmetry_A
N4 H4 O5 0.85(2) 1.87(2) 2.720(4) 175(4) 1_545

loop_
_geom_torsion_atom_site_label_1
_geom_torsion_atom_site_label_2
_geom_torsion_atom_site_label_3
_geom_torsion_atom_site_label_4
_geom_torsion
N1 C4 C5 C10 -179.9(4)
N4 C4 C5 C10 -4.0(6)
N1 C4 C5 C6 -1.9(6)
N4 C4 C5 C6 174.1(4)
C10 C5 C6 C7 1.6(7)
C4 C5 C6 C7 -176.4(4)
C5 C6 C7 C8 -0.4(7)
C6 C7 C8 C9 -0.9(7)
C6 C7 C8 C11 177.1(5)
C7 C8 C9 C10 0.9(7)
C11 C8 C9 C10 -177.1(5)
C8 C9 C10 C5 0.3(7)
C6 C5 C10 C9 -1.6(6)
C4 C5 C10 C9 176.5(4)
C7 C8 C11 N7 -152(30)
C9 C8 C11 N7 26(30)
N5 C12 C13 C14 -0.3(7)
C12 C13 C14 C15 -0.7(7)
C13 C14 C15 C20 0.9(6)
C13 C14 C15 C16 -177.5(4)
C14 C15 C16 C17 178.4(4)
C20 C15 C16 C17 0.0(6)
C15 C16 C17 C18 -0.1(6)
C16 C17 C18 C19 0.7(5)
C16 C17 C18 C21 -178.9(4)
C21 C18 C19 N6 -0.5(5)
C17 C18 C19 N6 179.8(3)
C21 C18 C19 C20 178.5(3)
C17 C18 C19 C20 -1.2(5)
C14 C15 C20 N5 -0.3(5)
C16 C15 C20 N5 178.2(3)
C14 C15 C20 C19 -179.0(3)
C16 C15 C20 C19 -0.4(5)
N6 C19 C20 N5 1.4(4)
C18 C19 C20 N5 -177.7(3)
N6 C19 C20 C15 -179.9(3)
C18 C19 C20 C15 1.1(5)
C19 C18 C21 C22 -0.6(5)
C17 C18 C21 C22 179.1(4)
C18 C21 C22 C23 0.7(6)
C21 C22 C23 N6 0.4(6)
N4 C4 N1 N2 -0.9(4)
C5 C4 N1 N2 175.7(3)
C4 N1 N2 N3 0.6(4)
C4 N1 N2 Re1 -169.2(2)
N1 N2 N3 N4 -0.1(4)
Re1 N2 N3 N4 169.4(2)
N1 C4 N4 N3 0.9(4)
C5 C4 N4 N3 -175.7(4)
N2 N3 N4 C4 -0.5(4)
C13 C12 N5 C20 0.9(6)
C13 C12 N5 Re1 -174.0(3)
C15 C20 N5 C12 -0.6(5)
C19 C20 N5 C12 178.1(3)
C15 C20 N5 Re1 174.9(3)
C19 C20 N5 Re1 -6.4(4)
C22 C23 N6 C19 -1.4(5)
C22 C23 N6 Re1 176.5(3)
C18 C19 N6 C23 1.5(5)
C20 C19 N6 C23 -177.6(3)
C18 C19 N6 Re1 -176.7(2)
C20 C19 N6 Re1 4.3(4)
O2 C2 Re1 C3 80(7)
O2 C2 Re1 C1 -9(7)
O2 C2 Re1 N6 -107(7)
O2 C2 Re1 N5 177(7)
O2 C2 Re1 N2 -53(8)
O3 C3 Re1 C2 31(13)
O3 C3 Re1 C1 119(13)
O3 C3 Re1 N6 -72(14)
O3 C3 Re1 N5 -67(13)
O3 C3 Re1 N2 -152(13)
O1 C1 Re1 C2 65(47)
O1 C1 Re1 C3 -23(47)
O1 C1 Re1 N6 159(47)
O1 C1 Re1 N5 -158(46)
O1 C1 Re1 N2 -118(47)
C23 N6 Re1 C2 79.1(3)
C19 N6 Re1 C2 -103.0(3)
C23 N6 Re1 C3 -178.2(11)
C19 N6 Re1 C3 -0.3(12)
C23 N6 Re1 C1 -9.3(3)
C19 N6 Re1 C1 168.6(2)
C23 N6 Re1 N5 176.4(3)
C19 N6 Re1 N5 -5.6(2)
C23 N6 Re1 N2 -97.3(3)
C19 N6 Re1 N2 80.6(2)
C12 N5 Re1 C2 -86.9(3)
C20 N5 Re1 C2 98.2(3)
C12 N5 Re1 C3 2.0(3)
C20 N5 Re1 C3 -172.9(3)
C12 N5 Re1 C1 137.4(10)
C20 N5 Re1 C1 -37.6(11)
C12 N5 Re1 N6 -178.6(3)
C20 N5 Re1 N6 6.4(2)
C12 N5 Re1 N2 96.5(3)
C20 N5 Re1 N2 -78.5(2)
N3 N2 Re1 C2 -100.1(18)
N1 N2 Re1 C2 68.4(19)
N3 N2 Re1 C3 127.5(3)
N1 N2 Re1 C3 -64.0(3)
N3 N2 Re1 C1 -144.3(3)
N1 N2 Re1 C1 24.2(3)
N3 N2 Re1 N6 -45.4(3)
N1 N2 Re1 N6 123.1(3)
N3 N2 Re1 N5 30.4(3)
N1 N2 Re1 N5 -161.1(3)
O4 S1 C24 F3 -177.1(6)
O6 S1 C24 F3 63.3(6)
O5 S1 C24 F3 -55.3(6)
O4 S1 C24 F2 57.0(7)
O6 S1 C24 F2 -62.7(6)
O5 S1 C24 F2 178.7(5)
O4 S1 C24 F1 -59.5(6)
O6 S1 C24 F1 -179.2(5)
O5 S1 C24 F1 62.2(5)
